data_7003413
loop_
_publ_author_name
'Yu, Ze'
'Wang, Mei'
'Li, Ping'
'Dong, Weibing'
'Wang, Fujun'
'Sun, Licheng'

_publ_section_title
;
 Diiron dithiolate complexes containing intra-ligand NH&#x22EF;S
 hydrogen bonds: [FeFe] hydrogenase active site models for the
 electrochemical proton reduction of HOAc with low overpotential
;
_journal_issue 18
_journal_name_full 'Dalton Transactions'
_journal_page_first 2400
_journal_page_last 2406
_journal_paper_doi 10.1039/b715990k
_journal_year 2008
_chemical_formula_moiety 'C32 H20 Fe2 N2 O8 S2'
_chemical_formula_sum 'C32 H20 Fe2 N2 O8 S2'
_chemical_formula_weight 736.32
_space_group_IT_number 14
_symmetry_cell_setting monoclinic
_symmetry_space_group_name_Hall '-P 2yn'
_symmetry_space_group_name_H-M 'P 1 21/n 1'
_atom_sites_solution_hydrogens geom
_atom_sites_solution_primary direct
_atom_sites_solution_secondary difmap
_audit_creation_date 'Jul 10 10:01:24 2006'
_audit_creation_method SHELXL-97
_cell_angle_alpha 90.00
_cell_angle_beta 98.886(6)
_cell_angle_gamma 90.00
_cell_formula_units_Z 8
_cell_length_a 11.4255(13)
_cell_length_b 20.178(2)
_cell_length_c 27.909(3)
_cell_measurement_reflns_used 5299
_cell_measurement_temperature 273(2)
_cell_measurement_theta_max 22.69
_cell_measurement_theta_min 2.29
_cell_volume 6357.0(12)
_computing_cell_refinement 'SMART (Bruker, 1997)'
_computing_data_collection 'SMART (Bruker, 1997)'
_computing_data_reduction 'SAINT (Bruker, 1997)'
_computing_molecular_graphics 'SHELXP97 (Sheldrick, 1997)'
_computing_publication_material 'SHELXTL (Bruker, 1997)'
_computing_structure_refinement 'SHELXL97 (Sheldrick, 1997)'
_computing_structure_solution 'SHELXS97 (Sheldrick, 1997)'
_diffrn_ambient_temperature 273(2)
_diffrn_measured_fraction_theta_full 0.960
_diffrn_measured_fraction_theta_max 0.960
_diffrn_measurement_device_type 'CCD area detector'
_diffrn_measurement_method 'phi and omega scans'
_diffrn_radiation_monochromator graphite
_diffrn_radiation_source 'fine-focus sealed tube'
_diffrn_radiation_type MoK\a
_diffrn_radiation_wavelength 0.71073
_diffrn_reflns_av_R_equivalents 0.0460
_diffrn_reflns_av_sigmaI/netI 0.0576
_diffrn_reflns_limit_h_max 13
_diffrn_reflns_limit_h_min -13
_diffrn_reflns_limit_k_max 23
_diffrn_reflns_limit_k_min -23
_diffrn_reflns_limit_l_max 34
_diffrn_reflns_limit_l_min -32
_diffrn_reflns_number 31825
_diffrn_reflns_theta_full 25.80
_diffrn_reflns_theta_max 25.80
_diffrn_reflns_theta_min 1.79
_exptl_absorpt_coefficient_mu 1.098
_exptl_absorpt_correction_T_max 0.9173
_exptl_absorpt_correction_T_min 0.7942
_exptl_absorpt_correction_type multi-scan
_exptl_absorpt_process_details SADABS
_exptl_crystal_colour red
_exptl_crystal_density_diffrn 1.539
_exptl_crystal_description block
_exptl_crystal_F_000 2992
_exptl_crystal_size_max 0.22
_exptl_crystal_size_mid 0.15
_exptl_crystal_size_min 0.08
_refine_diff_density_max 0.519
_refine_diff_density_min -0.337
_refine_diff_density_rms 0.060
_refine_ls_extinction_method none
_refine_ls_goodness_of_fit_ref 1.003
_refine_ls_hydrogen_treatment mixed
_refine_ls_matrix_type full
_refine_ls_number_parameters 845
_refine_ls_number_reflns 11738
_refine_ls_number_restraints 4
_refine_ls_restrained_S_all 1.003
_refine_ls_R_factor_all 0.0856
_refine_ls_R_factor_gt 0.0447
_refine_ls_shift/su_max 0.001
_refine_ls_shift/su_mean 0.000
_refine_ls_structure_factor_coef Fsqd
_refine_ls_weighting_details 'calc w=1/[\s^2^(Fo^2^)+(0.0560P)^2^+0.0000P] where P=(Fo^2^+2Fc^2^)/3'
_refine_ls_weighting_scheme calc
_refine_ls_wR_factor_gt 0.1000
_refine_ls_wR_factor_ref 0.1172
_reflns_number_gt 7448
_reflns_number_total 11738
_reflns_threshold_expression >2sigma(I)
_cod_data_source_file b715990k.txt
_cod_data_source_block 3
_cod_depositor_comments
;
The following automatic conversions were performed:
'_symmetry_cell_setting' value 'Monoclinic' changed to 'monoclinic'
according to '/home/saulius/struct/CIF-dictionaries/cif_core.dic'
dictionary named 'cif_core.dic' version 2.4.1 from 2010-06-29.

Automatic conversion script
Id: cif_fix_enum 1527 2010-12-29 10:47:43Z saulius 
;
_cod_original_cell_volume 6357.2(12)
_cod_original_sg_symbol_H-M 'P2(1)/n '
_cod_database_code 7003413

loop_
_symmetry_equiv_pos_as_xyz
'x, y, z'
'-x+1/2, y+1/2, -z+1/2'
'-x, -y, -z'
'x-1/2, -y-1/2, z-1/2'

loop_
_atom_site_label
_atom_site_type_symbol
_atom_site_fract_x
_atom_site_fract_y
_atom_site_fract_z
_atom_site_U_iso_or_equiv
_atom_site_adp_type
_atom_site_occupancy
_atom_site_symmetry_multiplicity
_atom_site_calc_flag
_atom_site_refinement_flags
_atom_site_disorder_assembly
_atom_site_disorder_group
Fe1 Fe 0.35118(4) 0.66727(2) -0.316880(17) 0.04198(14) Uani 1 1 d . . .
Fe2 Fe 0.37872(4) 0.58232(2) -0.250898(19) 0.04471(15) Uani 1 1 d . . .
Fe3 Fe -0.10757(5) 0.87711(3) -0.10345(2) 0.05045(16) Uani 1 1 d . . .
Fe4 Fe -0.09996(5) 0.82872(3) -0.02058(2) 0.05496(17) Uani 1 1 d . . .
S1 S 0.49038(8) 0.67514(4) -0.24945(3) 0.0410(2) Uani 1 1 d . . .
S2 S 0.23405(7) 0.65956(4) -0.25858(3) 0.0386(2) Uani 1 1 d . . .
S3 S -0.04676(9) 0.77082(5) -0.08340(4) 0.0554(3) Uani 1 1 d . . .
S4 S -0.26778(8) 0.83589(5) -0.07592(3) 0.0472(2) Uani 1 1 d . . .
N1 N 0.5508(3) 0.81555(14) -0.25918(11) 0.0406(7) Uani 1 1 d D . .
N2 N 0.0837(3) 0.55484(15) -0.20903(10) 0.0430(7) Uani 1 1 d D . .
N3 N -0.0900(3) 0.72823(19) -0.18527(12) 0.0587(9) Uani 1 1 d D . .
N4 N -0.4565(3) 0.8032(2) -0.01996(13) 0.0621(10) Uani 1 1 d . . .
O1 O 0.3044(3) 0.80531(16) -0.34795(11) 0.0702(8) Uani 1 1 d . . .
O2 O 0.5419(3) 0.63771(16) -0.37206(12) 0.0855(10) Uani 1 1 d . . .
O3 O 0.1943(3) 0.5989(2) -0.39286(13) 0.1079(13) Uani 1 1 d . . .
O4 O 0.4073(3) 0.53872(16) -0.14955(12) 0.0788(9) Uani 1 1 d . . .
O5 O 0.5801(3) 0.51268(17) -0.27921(17) 0.1156(14) Uani 1 1 d . . .
O6 O 0.2137(3) 0.48287(15) -0.29773(13) 0.0841(10) Uani 1 1 d . . .
O7 O 0.4775(3) 0.91688(13) -0.28131(10) 0.0688(8) Uani 1 1 d . . .
O8 O 0.1237(2) 0.65037(13) -0.16733(9) 0.0520(6) Uani 1 1 d . . .
O9 O -0.2326(3) 0.89636(16) -0.20256(12) 0.0778(9) Uani 1 1 d . . .
O10 O 0.1348(3) 0.9029(2) -0.11948(16) 0.1230(15) Uani 1 1 d . . .
O11 O -0.1143(3) 1.01359(17) -0.07074(14) 0.0940(11) Uani 1 1 d . . .
O12 O -0.1548(4) 0.7315(2) 0.05058(13) 0.1238(15) Uani 1 1 d . . .
O13 O 0.1529(3) 0.8460(2) 0.01503(15) 0.1180(14) Uani 1 1 d . . .
O14 O -0.1580(3) 0.94636(19) 0.03200(12) 0.0936(11) Uani 1 1 d . . .
O15 O -0.2286(2) 0.74631(15) -0.24981(11) 0.0723(9) Uani 1 1 d . . .
O16 O -0.5146(5) 0.8124(2) 0.05247(13) 0.1353(17) Uani 1 1 d . . .
C1 C 0.3220(3) 0.7522(2) -0.33605(13) 0.0481(9) Uani 1 1 d . . .
C2 C 0.4687(4) 0.64917(19) -0.34977(14) 0.0550(10) Uani 1 1 d . . .
C3 C 0.2512(4) 0.6259(2) -0.36285(16) 0.0663(12) Uani 1 1 d . . .
C4 C 0.3936(3) 0.55607(19) -0.18864(17) 0.0546(10) Uani 1 1 d . . .
C5 C 0.5018(4) 0.5391(2) -0.26768(17) 0.0677(12) Uani 1 1 d . . .
C6 C 0.2777(4) 0.5204(2) -0.27874(16) 0.0582(11) Uani 1 1 d . . .
C7 C 0.4565(3) 0.73953(17) -0.20994(11) 0.0377(8) Uani 1 1 d . . .
C8 C 0.4000(3) 0.72810(19) -0.17027(13) 0.0483(9) Uani 1 1 d . . .
H8A H 0.3790 0.6852 -0.1630 0.058 Uiso 1 1 calc R . .
C9 C 0.3748(3) 0.7801(2) -0.14139(13) 0.0542(10) Uani 1 1 d . . .
H9A H 0.3351 0.7722 -0.1153 0.065 Uiso 1 1 calc R . .
C10 C 0.4076(3) 0.8428(2) -0.15099(13) 0.0512(10) Uani 1 1 d . . .
H10A H 0.3891 0.8778 -0.1318 0.061 Uiso 1 1 calc R . .
C11 C 0.4681(3) 0.85489(18) -0.18906(13) 0.0456(9) Uani 1 1 d . . .
H11A H 0.4931 0.8977 -0.1946 0.055 Uiso 1 1 calc R . .
C12 C 0.4918(3) 0.80417(17) -0.21887(12) 0.0377(8) Uani 1 1 d . . .
C13 C 0.5388(3) 0.86926(19) -0.28840(13) 0.0452(9) Uani 1 1 d . . .
C14 C 0.6021(3) 0.8661(2) -0.33125(13) 0.0476(9) Uani 1 1 d . . .
C15 C 0.6354(4) 0.9246(2) -0.35114(16) 0.0701(12) Uani 1 1 d . . .
H15A H 0.6199 0.9649 -0.3374 0.084 Uiso 1 1 calc R . .
C16 C 0.6913(5) 0.9230(3) -0.3912(2) 0.0939(17) Uani 1 1 d . . .
H16A H 0.7148 0.9624 -0.4042 0.113 Uiso 1 1 calc R . .
C17 C 0.7126(5) 0.8642(3) -0.41210(17) 0.0890(16) Uani 1 1 d . . .
H17A H 0.7510 0.8638 -0.4391 0.107 Uiso 1 1 calc R . .
C18 C 0.6779(4) 0.8054(3) -0.39360(16) 0.0795(14) Uani 1 1 d . . .
H18A H 0.6915 0.7653 -0.4082 0.095 Uiso 1 1 calc R . .
C19 C 0.6225(4) 0.8068(2) -0.35301(14) 0.0586(11) Uani 1 1 d . . .
H19A H 0.5988 0.7673 -0.3402 0.070 Uiso 1 1 calc R . .
C20 C 0.0879(3) 0.63015(17) -0.27944(12) 0.0424(9) Uani 1 1 d . . .
C21 C 0.0245(3) 0.65754(19) -0.32104(13) 0.0520(10) Uani 1 1 d . . .
H21A H 0.0597 0.6904 -0.3373 0.062 Uiso 1 1 calc R . .
C22 C -0.0894(4) 0.6376(2) -0.33907(15) 0.0645(12) Uani 1 1 d . . .
H22A H -0.1303 0.6568 -0.3670 0.077 Uiso 1 1 calc R . .
C23 C -0.1412(4) 0.5890(2) -0.31511(15) 0.0649(12) Uani 1 1 d . . .
H23A H -0.2169 0.5741 -0.3274 0.078 Uiso 1 1 calc R . .
C24 C -0.0820(3) 0.5627(2) -0.27341(14) 0.0562(10) Uani 1 1 d . . .
H24A H -0.1183 0.5298 -0.2576 0.067 Uiso 1 1 calc R . .
C25 C 0.0309(3) 0.58358(17) -0.25388(12) 0.0413(8) Uani 1 1 d . . .
C26 C 0.1131(3) 0.5904(2) -0.16751(13) 0.0440(9) Uani 1 1 d . . .
C27 C 0.1279(3) 0.5518(2) -0.12127(13) 0.0475(9) Uani 1 1 d . . .
C28 C 0.1549(4) 0.4850(2) -0.11792(15) 0.0650(12) Uani 1 1 d . . .
H28A H 0.1679 0.4620 -0.1455 0.078 Uiso 1 1 calc R . .
C29 C 0.1629(5) 0.4519(3) -0.07416(19) 0.0867(15) Uani 1 1 d . . .
H29A H 0.1829 0.4072 -0.0721 0.104 Uiso 1 1 calc R . .
C30 C 0.1412(5) 0.4853(3) -0.0342(2) 0.0994(18) Uani 1 1 d . . .
H30A H 0.1456 0.4634 -0.0046 0.119 Uiso 1 1 calc R . .
C31 C 0.1131(5) 0.5514(3) -0.03722(17) 0.0995(18) Uani 1 1 d . . .
H31A H 0.0973 0.5738 -0.0098 0.119 Uiso 1 1 calc R . .
C32 C 0.1079(4) 0.5848(2) -0.08041(15) 0.0732(13) Uani 1 1 d . . .
H32A H 0.0908 0.6299 -0.0819 0.088 Uiso 1 1 calc R . .
C33 C -0.1804(4) 0.8869(2) -0.16543(16) 0.0547(10) Uani 1 1 d . . .
C34 C 0.0409(4) 0.8929(2) -0.11343(17) 0.0718(13) Uani 1 1 d . . .
C35 C -0.1151(4) 0.9599(2) -0.08367(16) 0.0641(12) Uani 1 1 d . . .
C36 C -0.1343(4) 0.7691(3) 0.02276(17) 0.0770(14) Uani 1 1 d . . .
C37 C 0.0545(5) 0.8394(2) 0.00131(18) 0.0780(14) Uani 1 1 d . . .
C38 C -0.1362(4) 0.8997(3) 0.01192(15) 0.0655(12) Uani 1 1 d . . .
C39 C -0.1497(3) 0.70826(19) -0.10728(14) 0.0536(10) Uani 1 1 d . . .
C40 C -0.2132(4) 0.6714(2) -0.07840(17) 0.0705(13) Uani 1 1 d . . .
H40A H -0.2071 0.6811 -0.0455 0.085 Uiso 1 1 calc R . .
C41 C -0.2853(4) 0.6205(2) -0.0979(2) 0.0801(14) Uani 1 1 d . . .
H41A H -0.3278 0.5960 -0.0782 0.096 Uiso 1 1 calc R . .
C42 C -0.2950(4) 0.6058(2) -0.14612(19) 0.0776(13) Uani 1 1 d . . .
H42A H -0.3444 0.5715 -0.1591 0.093 Uiso 1 1 calc R . .
C43 C -0.2320(4) 0.6413(2) -0.17553(17) 0.0658(12) Uani 1 1 d . . .
H43A H -0.2384 0.6310 -0.2083 0.079 Uiso 1 1 calc R . .
C44 C -0.1592(3) 0.6921(2) -0.15621(14) 0.0531(10) Uani 1 1 d . . .
C45 C -0.1277(3) 0.75409(19) -0.22927(14) 0.0488(9) Uani 1 1 d . . .
C46 C -0.0396(3) 0.79538(18) -0.24973(13) 0.0444(9) Uani 1 1 d . . .
C47 C -0.0802(4) 0.8362(2) -0.28779(15) 0.0699(13) Uani 1 1 d . . .
H47A H -0.1603 0.8356 -0.3006 0.084 Uiso 1 1 calc R . .
C48 C -0.0061(4) 0.8776(2) -0.30743(17) 0.0779(14) Uani 1 1 d . . .
H48A H -0.0358 0.9051 -0.3332 0.093 Uiso 1 1 calc R . .
C49 C 0.1118(4) 0.8787(2) -0.28915(17) 0.0657(12) Uani 1 1 d . . .
H49A H 0.1628 0.9070 -0.3023 0.079 Uiso 1 1 calc R . .
C50 C 0.1545(4) 0.8378(2) -0.25139(16) 0.0617(11) Uani 1 1 d . . .
H50A H 0.2350 0.8378 -0.2392 0.074 Uiso 1 1 calc R . .
C51 C 0.0798(3) 0.79702(19) -0.23144(14) 0.0502(10) Uani 1 1 d . . .
H51A H 0.1095 0.7701 -0.2053 0.060 Uiso 1 1 calc R . .
C52 C -0.3780(3) 0.89246(18) -0.06300(13) 0.0458(9) Uani 1 1 d . . .
C53 C -0.3920(3) 0.9546(2) -0.08405(14) 0.0562(10) Uani 1 1 d . . .
H53A H -0.3373 0.9698 -0.1029 0.067 Uiso 1 1 calc R . .
C54 C -0.4860(4) 0.9938(2) -0.07727(16) 0.0674(12) Uani 1 1 d . . .
H54A H -0.4945 1.0357 -0.0913 0.081 Uiso 1 1 calc R . .
C55 C -0.5670(4) 0.9713(2) -0.04996(16) 0.0681(12) Uani 1 1 d . . .
H55A H -0.6305 0.9982 -0.0454 0.082 Uiso 1 1 calc R . .
C56 C -0.5559(4) 0.9099(2) -0.02926(15) 0.0633(12) Uani 1 1 d . . .
H56A H -0.6116 0.8952 -0.0106 0.076 Uiso 1 1 calc R . .
C57 C -0.4625(3) 0.8697(2) -0.03591(13) 0.0514(10) Uani 1 1 d . . .
C58 C -0.4903(4) 0.7765(3) 0.01990(17) 0.0795(14) Uani 1 1 d . . .
C59 C -0.4995(4) 0.7042(2) 0.02155(17) 0.0662(12) Uani 1 1 d D . .
C60 C -0.4600(5) 0.6733(3) 0.0651(2) 0.0990(18) Uani 1 1 d . . .
H60A H -0.4264 0.6976 0.0920 0.119 Uiso 1 1 calc R . .
C61 C -0.4713(7) 0.6063(5) 0.0678(3) 0.134(3) Uani 1 1 d . . .
H61A H -0.4395 0.5845 0.0961 0.160 Uiso 1 1 calc R . .
C62 C -0.5271(8) 0.5714(3) 0.0305(3) 0.138(3) Uani 1 1 d . . .
H62A H -0.5400 0.5262 0.0337 0.165 Uiso 1 1 calc R . .
C63 C -0.5651(7) 0.6026(3) -0.0126(3) 0.129(2) Uani 1 1 d . . .
H63A H -0.6014 0.5782 -0.0391 0.155 Uiso 1 1 calc R . .
C64 C -0.5504(6) 0.6680(3) -0.0167(2) 0.0960(17) Uani 1 1 d D . .
H64A H -0.5755 0.6887 -0.0463 0.115 Uiso 1 1 calc R . .
H1 H 0.604(2) 0.7860(11) -0.2617(11) 0.031(9) Uiso 1 1 d D . .
H2 H 0.067(3) 0.5141(6) -0.2072(11) 0.034(10) Uiso 1 1 d D . .
H4 H -0.431(5) 0.771(3) -0.038(2) 0.14(3) Uiso 1 1 d . . .
H3 H -0.0168(14) 0.727(2) -0.1729(15) 0.091(17) Uiso 1 1 d D . .

loop_
_atom_site_aniso_label
_atom_site_aniso_U_11
_atom_site_aniso_U_22
_atom_site_aniso_U_33
_atom_site_aniso_U_23
_atom_site_aniso_U_13
_atom_site_aniso_U_12
Fe1 0.0483(3) 0.0406(3) 0.0397(3) -0.0062(2) 0.0154(2) -0.0065(2)
Fe2 0.0480(3) 0.0314(3) 0.0574(3) -0.0009(2) 0.0166(2) -0.0007(2)
Fe3 0.0516(3) 0.0512(4) 0.0520(3) 0.0024(3) 0.0188(3) -0.0043(3)
Fe4 0.0532(3) 0.0655(4) 0.0477(3) 0.0045(3) 0.0127(3) 0.0054(3)
S1 0.0438(5) 0.0348(5) 0.0459(5) -0.0021(4) 0.0120(4) -0.0027(4)
S2 0.0436(5) 0.0341(5) 0.0405(5) 0.0000(4) 0.0138(4) -0.0015(4)
S3 0.0540(6) 0.0581(7) 0.0571(6) 0.0031(5) 0.0181(5) 0.0059(5)
S4 0.0471(5) 0.0476(6) 0.0494(5) 0.0054(4) 0.0156(4) 0.0021(4)
N1 0.0395(17) 0.0326(19) 0.0506(18) 0.0010(14) 0.0094(14) 0.0047(14)
N2 0.0555(19) 0.033(2) 0.0432(18) 0.0001(15) 0.0166(14) -0.0092(15)
N3 0.042(2) 0.082(3) 0.053(2) 0.0065(18) 0.0111(17) -0.0017(18)
N4 0.067(2) 0.067(3) 0.058(2) 0.012(2) 0.0277(18) 0.000(2)
O1 0.084(2) 0.056(2) 0.073(2) 0.0153(16) 0.0182(16) 0.0101(17)
O2 0.083(2) 0.099(3) 0.086(2) -0.0274(19) 0.0477(19) -0.0014(19)
O3 0.087(2) 0.153(4) 0.086(2) -0.065(2) 0.019(2) -0.042(2)
O4 0.090(2) 0.075(2) 0.072(2) 0.0256(18) 0.0153(18) 0.0005(18)
O5 0.101(3) 0.071(2) 0.192(4) 0.000(2) 0.081(3) 0.028(2)
O6 0.087(2) 0.053(2) 0.112(3) -0.0245(19) 0.012(2) -0.0156(18)
O7 0.099(2) 0.0407(17) 0.0716(19) 0.0113(14) 0.0275(16) 0.0224(16)
O8 0.0679(17) 0.0355(16) 0.0553(16) -0.0030(12) 0.0178(13) 0.0008(13)
O9 0.088(2) 0.083(2) 0.061(2) 0.0044(17) 0.0074(18) -0.0127(18)
O10 0.071(2) 0.142(4) 0.168(4) -0.013(3) 0.057(3) -0.026(2)
O11 0.102(3) 0.060(2) 0.123(3) -0.020(2) 0.029(2) -0.017(2)
O12 0.184(4) 0.121(3) 0.068(2) 0.037(2) 0.027(3) -0.020(3)
O13 0.060(2) 0.162(4) 0.127(3) -0.029(3) -0.003(2) 0.003(2)
O14 0.094(2) 0.103(3) 0.086(2) -0.029(2) 0.0216(19) 0.016(2)
O15 0.0450(17) 0.079(2) 0.089(2) 0.0217(17) -0.0015(15) -0.0029(15)
O16 0.239(5) 0.107(3) 0.070(2) -0.009(2) 0.056(3) -0.022(3)
C1 0.047(2) 0.063(3) 0.036(2) -0.0049(19) 0.0117(17) -0.007(2)
C2 0.064(3) 0.053(3) 0.052(2) -0.0145(19) 0.020(2) -0.011(2)
C3 0.064(3) 0.080(3) 0.061(3) -0.020(2) 0.026(2) -0.017(2)
C4 0.048(2) 0.038(2) 0.079(3) 0.005(2) 0.015(2) 0.0009(18)
C5 0.070(3) 0.039(3) 0.101(3) 0.000(2) 0.033(3) 0.002(2)
C6 0.062(3) 0.041(3) 0.075(3) -0.006(2) 0.023(2) -0.001(2)
C7 0.042(2) 0.036(2) 0.0350(18) -0.0021(15) 0.0053(15) -0.0007(16)
C8 0.059(2) 0.044(2) 0.042(2) 0.0025(18) 0.0073(18) -0.0050(19)
C9 0.059(2) 0.067(3) 0.038(2) -0.004(2) 0.0114(18) 0.001(2)
C10 0.055(2) 0.053(3) 0.043(2) -0.0145(19) 0.0023(18) 0.005(2)
C11 0.051(2) 0.037(2) 0.048(2) -0.0024(17) 0.0023(18) -0.0021(17)
C12 0.0361(19) 0.039(2) 0.0367(19) -0.0002(16) 0.0024(15) 0.0034(16)
C13 0.048(2) 0.039(2) 0.048(2) 0.0038(18) 0.0056(17) -0.0049(18)
C14 0.046(2) 0.050(3) 0.046(2) 0.0082(19) 0.0044(17) -0.0031(18)
C15 0.078(3) 0.055(3) 0.081(3) 0.016(2) 0.027(3) 0.003(2)
C16 0.105(4) 0.088(4) 0.098(4) 0.036(3) 0.044(3) -0.009(3)
C17 0.093(4) 0.123(5) 0.056(3) 0.015(3) 0.029(3) -0.001(4)
C18 0.090(4) 0.090(4) 0.062(3) -0.005(3) 0.022(3) -0.002(3)
C19 0.066(3) 0.057(3) 0.055(3) 0.004(2) 0.014(2) -0.009(2)
C20 0.045(2) 0.044(2) 0.040(2) -0.0060(17) 0.0126(16) 0.0021(17)
C21 0.054(2) 0.055(3) 0.049(2) 0.0033(19) 0.0138(19) 0.002(2)
C22 0.054(3) 0.085(3) 0.053(3) 0.002(2) 0.005(2) 0.011(2)
C23 0.048(2) 0.088(4) 0.059(3) -0.012(2) 0.008(2) -0.010(2)
C24 0.053(2) 0.061(3) 0.056(3) -0.007(2) 0.015(2) -0.012(2)
C25 0.045(2) 0.041(2) 0.041(2) -0.0038(17) 0.0160(16) -0.0013(17)
C26 0.040(2) 0.051(3) 0.042(2) -0.0033(19) 0.0127(16) 0.0003(18)
C27 0.045(2) 0.054(3) 0.046(2) 0.0016(19) 0.0125(17) -0.0022(18)
C28 0.081(3) 0.054(3) 0.061(3) 0.008(2) 0.015(2) -0.008(2)
C29 0.110(4) 0.073(4) 0.076(4) 0.023(3) 0.011(3) -0.009(3)
C30 0.108(4) 0.121(5) 0.067(4) 0.044(4) 0.009(3) -0.009(4)
C31 0.126(5) 0.131(5) 0.047(3) 0.007(3) 0.031(3) 0.013(4)
C32 0.092(3) 0.078(3) 0.051(3) -0.002(2) 0.016(2) 0.013(3)
C33 0.063(3) 0.050(3) 0.055(3) 0.000(2) 0.022(2) -0.007(2)
C34 0.067(3) 0.078(3) 0.076(3) -0.004(2) 0.029(3) -0.008(3)
C35 0.062(3) 0.060(3) 0.073(3) -0.002(2) 0.020(2) -0.010(2)
C36 0.091(4) 0.087(4) 0.053(3) 0.008(3) 0.014(2) 0.002(3)
C37 0.067(3) 0.086(4) 0.081(3) -0.012(3) 0.010(3) 0.009(3)
C38 0.059(3) 0.085(4) 0.055(3) 0.000(2) 0.017(2) 0.007(2)
C39 0.055(2) 0.048(3) 0.059(3) 0.008(2) 0.017(2) 0.0082(19)
C40 0.091(3) 0.059(3) 0.067(3) 0.010(2) 0.030(3) 0.000(3)
C41 0.097(4) 0.054(3) 0.097(4) 0.013(3) 0.038(3) -0.013(3)
C42 0.076(3) 0.064(3) 0.092(4) 0.001(3) 0.013(3) -0.006(3)
C43 0.058(3) 0.072(3) 0.067(3) 0.002(2) 0.008(2) -0.002(2)
C44 0.044(2) 0.057(3) 0.060(3) 0.006(2) 0.0127(19) 0.005(2)
C45 0.042(2) 0.049(3) 0.056(2) -0.0082(19) 0.0075(19) 0.0126(18)
C46 0.045(2) 0.045(2) 0.045(2) -0.0054(18) 0.0125(17) 0.0029(18)
C47 0.049(2) 0.094(4) 0.067(3) 0.020(3) 0.007(2) 0.000(2)
C48 0.072(3) 0.094(4) 0.067(3) 0.028(3) 0.011(2) 0.005(3)
C49 0.058(3) 0.063(3) 0.081(3) 0.000(2) 0.026(2) -0.005(2)
C50 0.046(2) 0.063(3) 0.075(3) -0.001(2) 0.008(2) -0.002(2)
C51 0.047(2) 0.051(3) 0.052(2) -0.0003(19) 0.0092(19) 0.0041(19)
C52 0.045(2) 0.046(2) 0.047(2) -0.0016(18) 0.0092(17) 0.0008(17)
C53 0.054(2) 0.051(3) 0.065(3) 0.002(2) 0.015(2) 0.000(2)
C54 0.070(3) 0.053(3) 0.079(3) 0.002(2) 0.011(2) 0.007(2)
C55 0.068(3) 0.066(3) 0.072(3) -0.008(3) 0.018(2) 0.015(2)
C56 0.061(3) 0.075(3) 0.059(3) -0.012(2) 0.023(2) 0.001(2)
C57 0.056(2) 0.052(3) 0.048(2) -0.0029(19) 0.0128(19) -0.001(2)
C58 0.097(4) 0.092(4) 0.055(3) -0.005(3) 0.029(3) -0.007(3)
C59 0.080(3) 0.058(3) 0.066(3) 0.007(2) 0.032(2) -0.004(2)
C60 0.109(4) 0.113(5) 0.073(4) 0.014(3) 0.009(3) 0.007(4)
C61 0.186(8) 0.131(7) 0.095(5) 0.052(5) 0.056(5) 0.060(6)
C62 0.243(9) 0.058(4) 0.142(7) 0.029(5) 0.125(7) 0.024(5)
C63 0.198(8) 0.074(5) 0.123(6) -0.005(4) 0.048(5) -0.013(5)
C64 0.154(5) 0.063(4) 0.072(3) 0.007(3) 0.020(3) 0.006(3)

loop_
_atom_type_symbol
_atom_type_description
_atom_type_scat_dispersion_real
_atom_type_scat_dispersion_imag
_atom_type_scat_source
C C 0.0033 0.0016 'International Tables Vol C Tables 4.2.6.8 and 6.1.1.4'
H H 0.0000 0.0000 'International Tables Vol C Tables 4.2.6.8 and 6.1.1.4'
N N 0.0061 0.0033 'International Tables Vol C Tables 4.2.6.8 and 6.1.1.4'
O O 0.0106 0.0060 'International Tables Vol C Tables 4.2.6.8 and 6.1.1.4'
S S 0.1246 0.1234 'International Tables Vol C Tables 4.2.6.8 and 6.1.1.4'
Fe Fe 0.3463 0.8444 'International Tables Vol C Tables 4.2.6.8 and 6.1.1.4'

loop_
_geom_angle_atom_site_label_1
_geom_angle_atom_site_label_2
_geom_angle_atom_site_label_3
_geom_angle
_geom_angle_site_symmetry_1
_geom_angle_site_symmetry_3
_geom_angle_publ_flag
C2 Fe1 C3 89.06(18) . . ?
C2 Fe1 C1 99.26(17) . . ?
C3 Fe1 C1 99.31(19) . . ?
C2 Fe1 S2 159.01(14) . . ?
C3 Fe1 S2 95.77(13) . . ?
C1 Fe1 S2 100.08(11) . . ?
C2 Fe1 S1 87.37(13) . . ?
C3 Fe1 S1 156.12(16) . . ?
C1 Fe1 S1 104.57(12) . . ?
S2 Fe1 S1 79.96(4) . . ?
C2 Fe1 Fe2 102.72(14) . . ?
C3 Fe1 Fe2 101.68(15) . . ?
C1 Fe1 Fe2 149.66(11) . . ?
S2 Fe1 Fe2 56.30(3) . . ?
S1 Fe1 Fe2 56.35(3) . . ?
C5 Fe2 C6 91.53(19) . . ?
C5 Fe2 C4 98.60(19) . . ?
C6 Fe2 C4 99.90(18) . . ?
C5 Fe2 S2 155.60(15) . . ?
C6 Fe2 S2 91.55(13) . . ?
C4 Fe2 S2 104.69(12) . . ?
C5 Fe2 S1 86.76(13) . . ?
C6 Fe2 S1 155.10(14) . . ?
C4 Fe2 S1 104.92(13) . . ?
S2 Fe2 S1 80.37(4) . . ?
C5 Fe2 Fe1 99.01(15) . . ?
C6 Fe2 Fe1 99.15(14) . . ?
C4 Fe2 Fe1 153.59(13) . . ?
S2 Fe2 Fe1 56.61(3) . . ?
S1 Fe2 Fe1 56.78(3) . . ?
C35 Fe3 C34 88.5(2) . . ?
C35 Fe3 C33 99.09(19) . . ?
C34 Fe3 C33 97.97(19) . . ?
C35 Fe3 S4 99.30(14) . . ?
C34 Fe3 S4 163.58(16) . . ?
C33 Fe3 S4 95.07(13) . . ?
C35 Fe3 S3 146.60(15) . . ?
C34 Fe3 S3 86.89(16) . . ?
C33 Fe3 S3 114.31(13) . . ?
S4 Fe3 S3 78.65(4) . . ?
C35 Fe3 Fe4 94.41(14) . . ?
C34 Fe3 Fe4 108.38(15) . . ?
C33 Fe3 Fe4 150.65(13) . . ?
S4 Fe3 Fe4 56.89(3) . . ?
S3 Fe3 Fe4 56.21(3) . . ?
C38 Fe4 C37 91.4(2) . . ?
C38 Fe4 C36 96.0(2) . . ?
C37 Fe4 C36 99.1(2) . . ?
C38 Fe4 S3 157.09(14) . . ?
C37 Fe4 S3 87.58(15) . . ?
C36 Fe4 S3 106.82(16) . . ?
C38 Fe4 S4 93.27(14) . . ?
C37 Fe4 S4 155.27(17) . . ?
C36 Fe4 S4 104.56(16) . . ?
S3 Fe4 S4 78.82(4) . . ?
C38 Fe4 Fe3 100.35(14) . . ?
C37 Fe4 Fe3 99.23(16) . . ?
C36 Fe4 Fe3 155.08(16) . . ?
S3 Fe4 Fe3 57.37(3) . . ?
S4 Fe4 Fe3 56.04(3) . . ?
C7 S1 Fe2 115.99(11) . . ?
C7 S1 Fe1 111.81(11) . . ?
Fe2 S1 Fe1 66.87(3) . . ?
C20 S2 Fe2 115.87(12) . . ?
C20 S2 Fe1 114.56(12) . . ?
Fe2 S2 Fe1 67.09(3) . . ?
C39 S3 Fe4 114.45(13) . . ?
C39 S3 Fe3 114.39(13) . . ?
Fe4 S3 Fe3 66.42(3) . . ?
C52 S4 Fe3 118.08(13) . . ?
C52 S4 Fe4 116.91(12) . . ?
Fe3 S4 Fe4 67.07(3) . . ?
C13 N1 C12 126.4(3) . . ?
C13 N1 H1 121(2) . . ?
C12 N1 H1 112(2) . . ?
C26 N2 C25 123.3(3) . . ?
C26 N2 H2 119(2) . . ?
C25 N2 H2 112(2) . . ?
C45 N3 C44 126.4(3) . . ?
C45 N3 H3 123(3) . . ?
C44 N3 H3 110(3) . . ?
C58 N4 C57 129.4(4) . . ?
C58 N4 H4 110(4) . . ?
C57 N4 H4 121(4) . . ?
O1 C1 Fe1 179.7(4) . . ?
O2 C2 Fe1 178.0(4) . . ?
O3 C3 Fe1 175.8(4) . . ?
O4 C4 Fe2 177.4(4) . . ?
O5 C5 Fe2 178.4(5) . . ?
O6 C6 Fe2 177.5(4) . . ?
C8 C7 C12 118.7(3) . . ?
C8 C7 S1 123.0(3) . . ?
C12 C7 S1 118.2(3) . . ?
C9 C8 C7 120.4(3) . . ?
C9 C8 H8A 119.8 . . ?
C7 C8 H8A 119.8 . . ?
C10 C9 C8 120.3(4) . . ?
C10 C9 H9A 119.9 . . ?
C8 C9 H9A 119.9 . . ?
C9 C10 C11 120.3(4) . . ?
C9 C10 H10A 119.9 . . ?
C11 C10 H10A 119.9 . . ?
C12 C11 C10 120.4(3) . . ?
C12 C11 H11A 119.8 . . ?
C10 C11 H11A 119.8 . . ?
C11 C12 C7 119.9(3) . . ?
C11 C12 N1 121.5(3) . . ?
C7 C12 N1 118.6(3) . . ?
O7 C13 N1 122.7(3) . . ?
O7 C13 C14 121.6(3) . . ?
N1 C13 C14 115.7(3) . . ?
C19 C14 C15 119.2(4) . . ?
C19 C14 C13 121.8(3) . . ?
C15 C14 C13 118.9(4) . . ?
C16 C15 C14 120.0(5) . . ?
C16 C15 H15A 120.0 . . ?
C14 C15 H15A 120.0 . . ?
C17 C16 C15 120.4(5) . . ?
C17 C16 H16A 119.8 . . ?
C15 C16 H16A 119.8 . . ?
C16 C17 C18 120.7(5) . . ?
C16 C17 H17A 119.7 . . ?
C18 C17 H17A 119.7 . . ?
C17 C18 C19 119.0(5) . . ?
C17 C18 H18A 120.5 . . ?
C19 C18 H18A 120.5 . . ?
C14 C19 C18 120.6(4) . . ?
C14 C19 H19A 119.7 . . ?
C18 C19 H19A 119.7 . . ?
C21 C20 C25 118.1(3) . . ?
C21 C20 S2 118.9(3) . . ?
C25 C20 S2 122.9(3) . . ?
C22 C21 C20 122.1(4) . . ?
C22 C21 H21A 119.0 . . ?
C20 C21 H21A 119.0 . . ?
C23 C22 C21 118.9(4) . . ?
C23 C22 H22A 120.5 . . ?
C21 C22 H22A 120.5 . . ?
C24 C23 C22 120.1(4) . . ?
C24 C23 H23A 120.0 . . ?
C22 C23 H23A 120.0 . . ?
C23 C24 C25 121.8(4) . . ?
C23 C24 H24A 119.1 . . ?
C25 C24 H24A 119.1 . . ?
C24 C25 C20 118.8(3) . . ?
C24 C25 N2 117.6(3) . . ?
C20 C25 N2 123.6(3) . . ?
O8 C26 N2 122.7(3) . . ?
O8 C26 C27 121.2(3) . . ?
N2 C26 C27 116.1(3) . . ?
C32 C27 C28 118.8(4) . . ?
C32 C27 C26 117.0(4) . . ?
C28 C27 C26 124.1(4) . . ?
C29 C28 C27 120.9(4) . . ?
C29 C28 H28A 119.5 . . ?
C27 C28 H28A 119.5 . . ?
C30 C29 C28 119.3(5) . . ?
C30 C29 H29A 120.3 . . ?
C28 C29 H29A 120.3 . . ?
C29 C30 C31 120.1(5) . . ?
C29 C30 H30A 119.9 . . ?
C31 C30 H30A 119.9 . . ?
C30 C31 C32 120.7(5) . . ?
C30 C31 H31A 119.7 . . ?
C32 C31 H31A 119.7 . . ?
C27 C32 C31 120.0(5) . . ?
C27 C32 H32A 120.0 . . ?
C31 C32 H32A 120.0 . . ?
O9 C33 Fe3 174.1(4) . . ?
O10 C34 Fe3 179.6(5) . . ?
O11 C35 Fe3 176.7(4) . . ?
O12 C36 Fe4 179.1(5) . . ?
O13 C37 Fe4 179.6(5) . . ?
O14 C38 Fe4 178.2(4) . . ?
C40 C39 C44 118.6(4) . . ?
C40 C39 S3 122.6(3) . . ?
C44 C39 S3 118.7(3) . . ?
C41 C40 C39 120.4(4) . . ?
C41 C40 H40A 119.8 . . ?
C39 C40 H40A 119.8 . . ?
C42 C41 C40 120.4(4) . . ?
C42 C41 H41A 119.8 . . ?
C40 C41 H41A 119.8 . . ?
C41 C42 C43 120.3(5) . . ?
C41 C42 H42A 119.8 . . ?
C43 C42 H42A 119.8 . . ?
C42 C43 C44 119.7(4) . . ?
C42 C43 H43A 120.2 . . ?
C44 C43 H43A 120.2 . . ?
C43 C44 C39 120.6(4) . . ?
C43 C44 N3 121.0(4) . . ?
C39 C44 N3 118.4(4) . . ?
O15 C45 N3 121.9(4) . . ?
O15 C45 C46 122.7(4) . . ?
N3 C45 C46 115.4(3) . . ?
C47 C46 C51 118.0(4) . . ?
C47 C46 C45 117.9(3) . . ?
C51 C46 C45 124.0(3) . . ?
C48 C47 C46 121.6(4) . . ?
C48 C47 H47A 119.2 . . ?
C46 C47 H47A 119.2 . . ?
C47 C48 C49 119.9(4) . . ?
C47 C48 H48A 120.1 . . ?
C49 C48 H48A 120.1 . . ?
C48 C49 C50 119.5(4) . . ?
C48 C49 H49A 120.3 . . ?
C50 C49 H49A 120.3 . . ?
C51 C50 C49 120.5(4) . . ?
C51 C50 H50A 119.7 . . ?
C49 C50 H50A 119.7 . . ?
C50 C51 C46 120.5(4) . . ?
C50 C51 H51A 119.7 . . ?
C46 C51 H51A 119.7 . . ?
C53 C52 C57 119.0(3) . . ?
C53 C52 S4 122.4(3) . . ?
C57 C52 S4 118.0(3) . . ?
C54 C53 C52 120.4(4) . . ?
C54 C53 H53A 119.8 . . ?
C52 C53 H53A 119.8 . . ?
C55 C54 C53 119.9(4) . . ?
C55 C54 H54A 120.0 . . ?
C53 C54 H54A 120.0 . . ?
C54 C55 C56 120.8(4) . . ?
C54 C55 H55A 119.6 . . ?
C56 C55 H55A 119.6 . . ?
C55 C56 C57 120.1(4) . . ?
C55 C56 H56A 119.9 . . ?
C57 C56 H56A 119.9 . . ?
C56 C57 C52 119.7(4) . . ?
C56 C57 N4 121.3(4) . . ?
C52 C57 N4 118.7(3) . . ?
O16 C58 N4 120.3(5) . . ?
O16 C58 C59 122.6(4) . . ?
N4 C58 C59 117.1(4) . . ?
C64 C59 C60 119.6(5) . . ?
C64 C59 C58 122.6(5) . . ?
C60 C59 C58 117.7(5) . . ?
C61 C60 C59 118.6(6) . . ?
C61 C60 H60A 120.7 . . ?
C59 C60 H60A 120.7 . . ?
C62 C61 C60 121.2(7) . . ?
C62 C61 H61A 119.4 . . ?
C60 C61 H61A 119.4 . . ?
C61 C62 C63 119.5(7) . . ?
C61 C62 H62A 120.3 . . ?
C63 C62 H62A 120.3 . . ?
C64 C63 C62 120.2(7) . . ?
C64 C63 H63A 119.9 . . ?
C62 C63 H63A 119.9 . . ?
C63 C64 C59 120.7(6) . . ?
C63 C64 H64A 119.6 . . ?
C59 C64 H64A 119.6 . . ?

loop_
_geom_bond_atom_site_label_1
_geom_bond_atom_site_label_2
_geom_bond_distance
_geom_bond_site_symmetry_2
_geom_bond_publ_flag
Fe1 C2 1.778(4) . ?
Fe1 C3 1.787(5) . ?
Fe1 C1 1.811(5) . ?
Fe1 S2 2.2661(10) . ?
Fe1 S1 2.2742(10) . ?
Fe1 Fe2 2.4998(7) . ?
Fe2 C5 1.778(5) . ?
Fe2 C6 1.794(5) . ?
Fe2 C4 1.799(5) . ?
Fe2 S2 2.2579(10) . ?
Fe2 S1 2.2629(10) . ?
Fe3 C35 1.766(5) . ?
Fe3 C34 1.789(5) . ?
Fe3 C33 1.811(5) . ?
Fe3 S4 2.2511(11) . ?
Fe3 S3 2.2969(12) . ?
Fe3 Fe4 2.4994(8) . ?
Fe4 C38 1.778(5) . ?
Fe4 C37 1.789(5) . ?
Fe4 C36 1.792(5) . ?
Fe4 S3 2.2666(12) . ?
Fe4 S4 2.2733(11) . ?
S1 C7 1.785(3) . ?
S2 C20 1.783(4) . ?
S3 C39 1.783(4) . ?
S4 C52 1.777(4) . ?
N1 C13 1.350(4) . ?
N1 C12 1.417(4) . ?
N1 H1 0.858(10) . ?
N2 C26 1.361(4) . ?
N2 C25 1.426(4) . ?
N2 H2 0.848(10) . ?
N3 C45 1.343(5) . ?
N3 C44 1.419(5) . ?
N3 H3 0.854(10) . ?
N4 C58 1.345(5) . ?
N4 C57 1.412(5) . ?
N4 H4 0.91(6) . ?
O1 C1 1.131(4) . ?
O2 C2 1.140(4) . ?
O3 C3 1.119(5) . ?
O4 C4 1.133(4) . ?
O5 C5 1.131(5) . ?
O6 C6 1.127(4) . ?
O7 C13 1.223(4) . ?
O8 C26 1.216(4) . ?
O9 C33 1.129(4) . ?
O10 C34 1.130(5) . ?
O11 C35 1.141(5) . ?
O12 C36 1.136(5) . ?
O13 C37 1.138(5) . ?
O14 C38 1.143(5) . ?
O15 C45 1.216(4) . ?
O16 C58 1.227(5) . ?
C7 C8 1.384(5) . ?
C7 C12 1.399(5) . ?
C8 C9 1.381(5) . ?
C8 H8A 0.9300 . ?
C9 C10 1.358(5) . ?
C9 H9A 0.9300 . ?
C10 C11 1.376(5) . ?
C10 H10A 0.9300 . ?
C11 C12 1.372(5) . ?
C11 H11A 0.9300 . ?
C13 C14 1.491(5) . ?
C14 C19 1.378(5) . ?
C14 C15 1.382(5) . ?
C15 C16 1.371(6) . ?
C15 H15A 0.9300 . ?
C16 C17 1.360(7) . ?
C16 H16A 0.9300 . ?
C17 C18 1.377(7) . ?
C17 H17A 0.9300 . ?
C18 C19 1.380(6) . ?
C18 H18A 0.9300 . ?
C19 H19A 0.9300 . ?
C20 C21 1.385(5) . ?
C20 C25 1.399(5) . ?
C21 C22 1.380(5) . ?
C21 H21A 0.9300 . ?
C22 C23 1.371(6) . ?
C22 H22A 0.9300 . ?
C23 C24 1.360(5) . ?
C23 H23A 0.9300 . ?
C24 C25 1.386(5) . ?
C24 H24A 0.9300 . ?
C26 C27 1.495(5) . ?
C27 C32 1.371(5) . ?
C27 C28 1.383(5) . ?
C28 C29 1.382(6) . ?
C28 H28A 0.9300 . ?
C29 C30 1.360(7) . ?
C29 H29A 0.9300 . ?
C30 C31 1.370(7) . ?
C30 H30A 0.9300 . ?
C31 C32 1.375(6) . ?
C31 H31A 0.9300 . ?
C32 H32A 0.9300 . ?
C39 C40 1.382(5) . ?
C39 C44 1.392(5) . ?
C40 C41 1.376(6) . ?
C40 H40A 0.9300 . ?
C41 C42 1.365(6) . ?
C41 H41A 0.9300 . ?
C42 C43 1.374(6) . ?
C42 H42A 0.9300 . ?
C43 C44 1.378(6) . ?
C43 H43A 0.9300 . ?
C45 C46 1.487(5) . ?
C46 C47 1.367(5) . ?
C46 C51 1.382(5) . ?
C47 C48 1.364(6) . ?
C47 H47A 0.9300 . ?
C48 C49 1.365(6) . ?
C48 H48A 0.9300 . ?
C49 C50 1.367(6) . ?
C49 H49A 0.9300 . ?
C50 C51 1.364(5) . ?
C50 H50A 0.9300 . ?
C51 H51A 0.9300 . ?
C52 C53 1.383(5) . ?
C52 C57 1.393(5) . ?
C53 C54 1.371(5) . ?
C53 H53A 0.9300 . ?
C54 C55 1.364(6) . ?
C54 H54A 0.9300 . ?
C55 C56 1.366(6) . ?
C55 H55A 0.9300 . ?
C56 C57 1.376(5) . ?
C56 H56A 0.9300 . ?
C58 C59 1.464(6) . ?
C59 C64 1.350(6) . ?
C59 C60 1.378(6) . ?
C60 C61 1.360(9) . ?
C60 H60A 0.9300 . ?
C61 C62 1.335(10) . ?
C61 H61A 0.9300 . ?
C62 C63 1.366(9) . ?
C62 H62A 0.9300 . ?
C63 C64 1.338(7) . ?
C63 H63A 0.9300 . ?
C64 H64A 0.9300 . ?
